data_4029001
loop_
_publ_author_name
'Li, Da-Peng'
'Pan, Xiang-Qiang'
'An, Li-Tao'
'Zou, Jian-Ping'
'Zhang, Wei'

_publ_section_title
;
 Manganese(III)-Mediated Selective Diphenylphosphinoyl Radical Reaction of
 1,4-Diaryl-1-butynes for the Synthesis of 2-Phosphinoylated
 3,4-Dihydronaphathalenes.
;
_journal_issue 4
_journal_name_full 'The Journal of organic chemistry'
_journal_page_first 1850
_journal_page_last 1855
_journal_paper_doi 10.1021/jo402556a
_journal_volume 79
_journal_year 2014
_chemical_formula_moiety 'C27 H21 O2 P'
_chemical_formula_sum 'C27 H21 O2 P'
_chemical_formula_weight 408.41
_chemical_name_systematic
; 
 ? 
;
_space_group_IT_number 14
_symmetry_cell_setting monoclinic
_symmetry_Int_Tables_number 14
_symmetry_space_group_name_Hall '-P 2ybc'
_symmetry_space_group_name_H-M 'P 1 21/c 1'
_atom_sites_solution_hydrogens geom
_atom_sites_solution_primary direct
_atom_sites_solution_secondary difmap
_audit_creation_method SHELXL-97
_cell_angle_alpha 90.00
_cell_angle_beta 93.849(4)
_cell_angle_gamma 90.00
_cell_formula_units_Z 4
_cell_length_a 10.9371(19)
_cell_length_b 18.062(3)
_cell_length_c 10.6290(18)
_cell_measurement_reflns_used 7224
_cell_measurement_temperature 293(2)
_cell_measurement_theta_max 25.3
_cell_measurement_theta_min 3.4
_cell_volume 2095.0(6)
_computing_cell_refinement CrystalClear
_computing_data_collection CrystalClear
_computing_data_reduction CrystalStructure
_computing_structure_refinement 'SHELXL-97 (Sheldrick, 1997)'
_computing_structure_solution 'SHELXS-97 (Sheldrick, 1990)'
_diffrn_ambient_temperature 293(2)
_diffrn_detector_area_resol_mean 7.31
_diffrn_measured_fraction_theta_full 0.998
_diffrn_measured_fraction_theta_max 0.998
_diffrn_measurement_device_type 'Rigaku Mercury'
_diffrn_measurement_method \w
_diffrn_radiation_monochromator graphite
_diffrn_radiation_source 'fine-focus sealed tube'
_diffrn_radiation_type MoK\a
_diffrn_radiation_wavelength 0.71070
_diffrn_reflns_av_R_equivalents 0.0463
_diffrn_reflns_av_sigmaI/netI 0.0355
_diffrn_reflns_limit_h_max 13
_diffrn_reflns_limit_h_min -12
_diffrn_reflns_limit_k_max 21
_diffrn_reflns_limit_k_min -21
_diffrn_reflns_limit_l_max 12
_diffrn_reflns_limit_l_min -12
_diffrn_reflns_number 20102
_diffrn_reflns_theta_full 25.35
_diffrn_reflns_theta_max 25.35
_diffrn_reflns_theta_min 3.43
_exptl_absorpt_coefficient_mu 0.152
_exptl_absorpt_correction_T_max 0.928
_exptl_absorpt_correction_T_min 0.765
_exptl_absorpt_correction_type multi-scan
_exptl_absorpt_process_details 'Jacobson, R. (1998) Private communication'
_exptl_crystal_colour colorless
_exptl_crystal_density_diffrn 1.295
_exptl_crystal_density_method 'not measured'
_exptl_crystal_description block
_exptl_crystal_F_000 856
_exptl_crystal_size_max 0.60
_exptl_crystal_size_mid 0.60
_exptl_crystal_size_min 0.50
_refine_diff_density_max 0.165
_refine_diff_density_min -0.235
_refine_diff_density_rms 0.041
_refine_ls_extinction_method none
_refine_ls_goodness_of_fit_ref 1.063
_refine_ls_hydrogen_treatment constr
_refine_ls_matrix_type full
_refine_ls_number_parameters 272
_refine_ls_number_reflns 3821
_refine_ls_number_restraints 0
_refine_ls_restrained_S_all 1.063
_refine_ls_R_factor_all 0.0798
_refine_ls_R_factor_gt 0.0637
_refine_ls_shift/su_max 0.000
_refine_ls_shift/su_mean 0.000
_refine_ls_structure_factor_coef Fsqd
_refine_ls_weighting_details 'calc w=1/[\s^2^(Fo^2^)+(0.0384P)^2^+1.8836P] where P=(Fo^2^+2Fc^2^)/3'
_refine_ls_weighting_scheme calc
_refine_ls_wR_factor_gt 0.1224
_refine_ls_wR_factor_ref 0.1301
_reflns_number_gt 3214
_reflns_number_total 3821
_reflns_threshold_expression >2sigma(I)
_cod_data_source_file jo402556a_si_003.cif
_cod_data_source_block shelxl
_cod_original_cell_volume 2094.9(6)
_cod_original_sg_symbol_H-M 'P 21/c'
_cod_database_code 4029001

loop_
_symmetry_equiv_pos_as_xyz
'x, y, z'
'-x, y+1/2, -z+1/2'
'-x, -y, -z'
'x, -y-1/2, z-1/2'

loop_
_atom_site_label
_atom_site_type_symbol
_atom_site_fract_x
_atom_site_fract_y
_atom_site_fract_z
_atom_site_U_iso_or_equiv
_atom_site_adp_type
_atom_site_occupancy
_atom_site_symmetry_multiplicity
_atom_site_calc_flag
_atom_site_refinement_flags
P1 P 0.24156(6) 0.07615(4) 0.71404(7) 0.0398(2) Uani 1 1 d .
O1 O 0.19264(17) 0.12411(11) 0.60975(18) 0.0522(5) Uani 1 1 d .
O2 O 0.54759(18) 0.10086(12) 0.92602(18) 0.0539(5) Uani 1 1 d .
C1 C 0.1885(2) 0.10644(15) 0.8630(3) 0.0402(6) Uani 1 1 d .
C2 C 0.1912(3) 0.18203(16) 0.8864(3) 0.0534(8) Uani 1 1 d .
H2 H 0.2177 0.2144 0.8259 0.064 Uiso 1 1 calc R
C3 C 0.1544(3) 0.20942(19) 0.9997(4) 0.0662(10) Uani 1 1 d .
H3 H 0.1574 0.2600 1.0157 0.079 Uiso 1 1 calc R
C4 C 0.1136(3) 0.1619(2) 1.0880(3) 0.0702(10) Uani 1 1 d .
H4 H 0.0886 0.1806 1.1637 0.084 Uiso 1 1 calc R
C5 C 0.1094(3) 0.0874(2) 1.0662(3) 0.0629(9) Uani 1 1 d .
H5 H 0.0809 0.0556 1.1265 0.075 Uiso 1 1 calc R
C6 C 0.1473(3) 0.05919(17) 0.9544(3) 0.0511(7) Uani 1 1 d .
H6 H 0.1452 0.0084 0.9403 0.061 Uiso 1 1 calc R
C7 C 0.1938(2) -0.01911(15) 0.6944(2) 0.0397(6) Uani 1 1 d .
C8 C 0.0746(3) -0.03074(17) 0.6451(3) 0.0492(7) Uani 1 1 d .
H8 H 0.0238 0.0095 0.6259 0.059 Uiso 1 1 calc R
C9 C 0.0311(3) -0.10165(18) 0.6244(3) 0.0580(8) Uani 1 1 d .
H9 H -0.0484 -0.1090 0.5900 0.070 Uiso 1 1 calc R
C10 C 0.1044(3) -0.16129(18) 0.6544(3) 0.0611(9) Uani 1 1 d .
H10 H 0.0744 -0.2090 0.6407 0.073 Uiso 1 1 calc R
C11 C 0.2225(3) -0.15083(17) 0.7047(3) 0.0623(9) Uani 1 1 d .
H11 H 0.2721 -0.1914 0.7258 0.075 Uiso 1 1 calc R
C12 C 0.2669(3) -0.07974(16) 0.7237(3) 0.0540(8) Uani 1 1 d .
H12 H 0.3470 -0.0727 0.7566 0.065 Uiso 1 1 calc R
C13 C 0.4064(2) 0.07583(15) 0.7443(2) 0.0396(6) Uani 1 1 d .
C14 C 0.4882(2) 0.10198(14) 0.6652(2) 0.0382(6) Uani 1 1 d .
C15 C 0.6169(2) 0.11065(15) 0.7165(3) 0.0405(6) Uani 1 1 d .
C16 C 0.7157(3) 0.12111(16) 0.6417(3) 0.0487(7) Uani 1 1 d .
H16 H 0.7031 0.1192 0.5543 0.058 Uiso 1 1 calc R
C17 C 0.8319(3) 0.13425(18) 0.6960(3) 0.0577(8) Uani 1 1 d .
H17 H 0.8974 0.1402 0.6454 0.069 Uiso 1 1 calc R
C18 C 0.8510(3) 0.13856(17) 0.8248(3) 0.0585(8) Uani 1 1 d .
H18 H 0.9292 0.1486 0.8608 0.070 Uiso 1 1 calc R
C19 C 0.7561(3) 0.12826(17) 0.9012(3) 0.0545(8) Uani 1 1 d .
H19 H 0.7693 0.1319 0.9884 0.065 Uiso 1 1 calc R
C20 C 0.6406(3) 0.11246(15) 0.8470(3) 0.0439(7) Uani 1 1 d .
C21 C 0.4582(3) 0.05003(18) 0.8719(3) 0.0511(8) Uani 1 1 d .
H21A H 0.3922 0.0449 0.9279 0.061 Uiso 1 1 calc R
H21B H 0.4958 0.0018 0.8635 0.061 Uiso 1 1 calc R
C22 C 0.4565(2) 0.12337(15) 0.5312(2) 0.0388(6) Uani 1 1 d .
C23 C 0.3968(2) 0.07388(15) 0.4495(3) 0.0449(7) Uani 1 1 d .
H23 H 0.3752 0.0274 0.4787 0.054 Uiso 1 1 calc R
C24 C 0.3685(3) 0.09263(19) 0.3244(3) 0.0558(8) Uani 1 1 d .
H24 H 0.3279 0.0589 0.2703 0.067 Uiso 1 1 calc R
C25 C 0.4004(3) 0.1609(2) 0.2804(3) 0.0595(9) Uani 1 1 d .
H25 H 0.3815 0.1736 0.1965 0.071 Uiso 1 1 calc R
C26 C 0.4601(3) 0.21022(18) 0.3607(3) 0.0564(8) Uani 1 1 d .
H26 H 0.4813 0.2566 0.3309 0.068 Uiso 1 1 calc R
C27 C 0.4891(3) 0.19222(16) 0.4850(3) 0.0476(7) Uani 1 1 d .
H27 H 0.5305 0.2261 0.5382 0.057 Uiso 1 1 calc R

loop_
_atom_site_aniso_label
_atom_site_aniso_U_11
_atom_site_aniso_U_22
_atom_site_aniso_U_33
_atom_site_aniso_U_23
_atom_site_aniso_U_13
_atom_site_aniso_U_12
P1 0.0369(4) 0.0383(4) 0.0433(4) 0.0081(3) -0.0042(3) -0.0015(3)
O1 0.0460(11) 0.0538(12) 0.0550(12) 0.0197(10) -0.0094(9) 0.0013(9)
O2 0.0493(12) 0.0707(14) 0.0404(11) 0.0036(10) -0.0054(9) -0.0015(10)
C1 0.0338(14) 0.0373(15) 0.0487(16) -0.0009(12) -0.0036(12) -0.0027(11)
C2 0.0480(17) 0.0421(17) 0.069(2) -0.0016(15) -0.0049(15) -0.0069(14)
C3 0.055(2) 0.0523(19) 0.089(3) -0.0236(19) -0.0130(19) 0.0030(16)
C4 0.062(2) 0.086(3) 0.061(2) -0.022(2) 0.0007(18) -0.005(2)
C5 0.063(2) 0.076(2) 0.0500(19) -0.0048(17) 0.0070(16) -0.0120(18)
C6 0.0525(17) 0.0466(17) 0.0537(18) -0.0015(14) 0.0002(14) -0.0039(14)
C7 0.0427(15) 0.0401(15) 0.0360(15) 0.0013(12) 0.0002(12) -0.0019(12)
C8 0.0496(17) 0.0487(17) 0.0477(17) 0.0025(14) -0.0091(14) -0.0009(14)
C9 0.0548(19) 0.058(2) 0.059(2) -0.0037(16) -0.0070(15) -0.0146(16)
C10 0.072(2) 0.0453(18) 0.066(2) -0.0053(16) 0.0047(18) -0.0104(17)
C11 0.066(2) 0.0410(17) 0.080(2) 0.0018(16) 0.0038(18) 0.0065(16)
C12 0.0475(17) 0.0473(18) 0.067(2) 0.0002(15) -0.0015(15) 0.0011(14)
C13 0.0372(14) 0.0402(15) 0.0403(15) 0.0079(12) -0.0047(12) -0.0014(12)
C14 0.0408(14) 0.0338(14) 0.0393(15) 0.0000(11) -0.0031(12) -0.0012(12)
C15 0.0375(14) 0.0373(15) 0.0462(16) -0.0002(12) -0.0020(12) -0.0010(12)
C16 0.0439(16) 0.0499(17) 0.0521(18) -0.0039(14) 0.0020(14) -0.0008(13)
C17 0.0379(16) 0.060(2) 0.075(2) 0.0008(17) 0.0035(15) -0.0041(14)
C18 0.0389(16) 0.0528(19) 0.081(2) -0.0014(17) -0.0135(16) -0.0024(14)
C19 0.0515(18) 0.0545(19) 0.0549(19) -0.0002(15) -0.0149(15) -0.0015(15)
C20 0.0431(15) 0.0435(16) 0.0443(16) 0.0012(13) -0.0043(13) 0.0019(13)
C21 0.0406(16) 0.066(2) 0.0453(17) 0.0142(14) -0.0059(13) -0.0053(14)
C22 0.0365(14) 0.0398(15) 0.0397(15) 0.0018(12) 0.0001(11) 0.0010(12)
C23 0.0464(16) 0.0403(15) 0.0468(16) 0.0012(13) -0.0054(13) 0.0013(13)
C24 0.0573(19) 0.064(2) 0.0451(17) -0.0063(15) -0.0080(14) 0.0077(16)
C25 0.0599(19) 0.076(2) 0.0425(18) 0.0141(17) -0.0013(15) 0.0140(18)
C26 0.0576(19) 0.0536(19) 0.058(2) 0.0195(16) 0.0062(16) 0.0047(16)
C27 0.0480(16) 0.0438(16) 0.0505(18) 0.0050(13) 0.0002(13) -0.0037(13)

loop_
_atom_type_symbol
_atom_type_description
_atom_type_scat_dispersion_real
_atom_type_scat_dispersion_imag
_atom_type_scat_source
C C 0.0033 0.0016 'International Tables Vol C Tables 4.2.6.8 and 6.1.1.4'
H H 0.0000 0.0000 'International Tables Vol C Tables 4.2.6.8 and 6.1.1.4'
O O 0.0106 0.0060 'International Tables Vol C Tables 4.2.6.8 and 6.1.1.4'
P P 0.1023 0.0942 'International Tables Vol C Tables 4.2.6.8 and 6.1.1.4'

loop_
_geom_angle_atom_site_label_1
_geom_angle_atom_site_label_2
_geom_angle_atom_site_label_3
_geom_angle
O1 P1 C7 112.60(12)
O1 P1 C1 110.99(13)
C7 P1 C1 106.40(12)
O1 P1 C13 116.19(12)
C7 P1 C13 107.11(12)
C1 P1 C13 102.69(12)
C20 O2 C21 111.4(2)
C2 C1 C6 118.8(3)
C2 C1 P1 116.8(2)
C6 C1 P1 124.4(2)
C3 C2 C1 120.2(3)
C3 C2 H2 119.9
C1 C2 H2 119.9
C4 C3 C2 119.9(3)
C4 C3 H3 120.0
C2 C3 H3 120.0
C5 C4 C3 120.7(3)
C5 C4 H4 119.7
C3 C4 H4 119.7
C4 C5 C6 120.0(3)
C4 C5 H5 120.0
C6 C5 H5 120.0
C5 C6 C1 120.3(3)
C5 C6 H6 119.8
C1 C6 H6 119.8
C12 C7 C8 118.7(3)
C12 C7 P1 124.9(2)
C8 C7 P1 116.4(2)
C9 C8 C7 120.4(3)
C9 C8 H8 119.8
C7 C8 H8 119.8
C10 C9 C8 120.3(3)
C10 C9 H9 119.9
C8 C9 H9 119.9
C9 C10 C11 120.1(3)
C9 C10 H10 119.9
C11 C10 H10 119.9
C10 C11 C12 119.7(3)
C10 C11 H11 120.2
C12 C11 H11 120.2
C7 C12 C11 120.8(3)
C7 C12 H12 119.6
C11 C12 H12 119.6
C14 C13 C21 116.3(2)
C14 C13 P1 125.4(2)
C21 C13 P1 118.07(19)
C13 C14 C15 117.3(2)
C13 C14 C22 124.2(2)
C15 C14 C22 118.5(2)
C20 C15 C16 117.7(2)
C20 C15 C14 118.5(2)
C16 C15 C14 123.8(2)
C17 C16 C15 120.7(3)
C17 C16 H16 119.7
C15 C16 H16 119.7
C18 C17 C16 120.1(3)
C18 C17 H17 120.0
C16 C17 H17 120.0
C17 C18 C19 120.8(3)
C17 C18 H18 119.6
C19 C18 H18 119.6
C18 C19 C20 119.2(3)
C18 C19 H19 120.4
C20 C19 H19 120.4
O2 C20 C19 117.9(3)
O2 C20 C15 120.5(2)
C19 C20 C15 121.6(3)
O2 C21 C13 111.6(2)
O2 C21 H21A 109.3
C13 C21 H21A 109.3
O2 C21 H21B 109.3
C13 C21 H21B 109.3
H21A C21 H21B 108.0
C23 C22 C27 118.6(3)
C23 C22 C14 120.1(2)
C27 C22 C14 121.3(2)
C22 C23 C24 120.7(3)
C22 C23 H23 119.6
C24 C23 H23 119.6
C25 C24 C23 120.1(3)
C25 C24 H24 120.0
C23 C24 H24 120.0
C26 C25 C24 119.6(3)
C26 C25 H25 120.2
C24 C25 H25 120.2
C25 C26 C27 121.0(3)
C25 C26 H26 119.5
C27 C26 H26 119.5
C26 C27 C22 120.1(3)
C26 C27 H27 119.9
C22 C27 H27 119.9

loop_
_geom_bond_atom_site_label_1
_geom_bond_atom_site_label_2
_geom_bond_distance
P1 O1 1.4784(19)
P1 C7 1.806(3)
P1 C1 1.807(3)
P1 C13 1.810(3)
O2 C20 1.378(3)
O2 C21 1.433(3)
C1 C2 1.388(4)
C1 C6 1.391(4)
C2 C3 1.387(5)
C2 H2 0.9300
C3 C4 1.368(5)
C3 H3 0.9300
C4 C5 1.367(5)
C4 H4 0.9300
C5 C6 1.381(4)
C5 H5 0.9300
C6 H6 0.9300
C7 C12 1.379(4)
C7 C8 1.389(4)
C8 C9 1.379(4)
C8 H8 0.9300
C9 C10 1.367(4)
C9 H9 0.9300
C10 C11 1.378(4)
C10 H10 0.9300
C11 C12 1.383(4)
C11 H11 0.9300
C12 H12 0.9300
C13 C14 1.354(4)
C13 C21 1.508(4)
C14 C15 1.484(4)
C14 C22 1.493(4)
C15 C20 1.394(4)
C15 C16 1.397(4)
C16 C17 1.381(4)
C16 H16 0.9300
C17 C18 1.373(4)
C17 H17 0.9300
C18 C19 1.373(4)
C18 H18 0.9300
C19 C20 1.383(4)
C19 H19 0.9300
C21 H21A 0.9700
C21 H21B 0.9700
C22 C23 1.380(4)
C22 C27 1.392(4)
C23 C24 1.387(4)
C23 H23 0.9300
C24 C25 1.372(4)
C24 H24 0.9300
C25 C26 1.369(4)
C25 H25 0.9300
C26 C27 1.377(4)
C26 H26 0.9300
C27 H27 0.9300

loop_
_geom_torsion_atom_site_label_1
_geom_torsion_atom_site_label_2
_geom_torsion_atom_site_label_3
_geom_torsion_atom_site_label_4
_geom_torsion
O1 P1 C1 C2 -43.8(2)
C7 P1 C1 C2 -166.6(2)
C13 P1 C1 C2 81.0(2)
O1 P1 C1 C6 136.9(2)
C7 P1 C1 C6 14.1(3)
C13 P1 C1 C6 -98.2(2)
C6 C1 C2 C3 0.6(4)
P1 C1 C2 C3 -178.6(2)
C1 C2 C3 C4 -1.0(5)
C2 C3 C4 C5 0.4(5)
C3 C4 C5 C6 0.5(5)
C4 C5 C6 C1 -0.8(5)
C2 C1 C6 C5 0.2(4)
P1 C1 C6 C5 179.4(2)
O1 P1 C7 C12 141.2(2)
C1 P1 C7 C12 -97.1(3)
C13 P1 C7 C12 12.2(3)
O1 P1 C7 C8 -38.3(3)
C1 P1 C7 C8 83.5(2)
C13 P1 C7 C8 -167.2(2)
C12 C7 C8 C9 -0.8(4)
P1 C7 C8 C9 178.7(2)
C7 C8 C9 C10 1.1(5)
C8 C9 C10 C11 -0.4(5)
C9 C10 C11 C12 -0.6(5)
C8 C7 C12 C11 -0.2(5)
P1 C7 C12 C11 -179.6(2)
C10 C11 C12 C7 0.9(5)
O1 P1 C13 C14 -15.1(3)
C7 P1 C13 C14 111.7(3)
C1 P1 C13 C14 -136.5(2)
O1 P1 C13 C21 159.7(2)
C7 P1 C13 C21 -73.4(2)
C1 P1 C13 C21 38.4(2)
C21 C13 C14 C15 -6.8(4)
P1 C13 C14 C15 168.1(2)
C21 C13 C14 C22 174.0(2)
P1 C13 C14 C22 -11.0(4)
C13 C14 C15 C20 -18.1(4)
C22 C14 C15 C20 161.1(2)
C13 C14 C15 C16 165.4(3)
C22 C14 C15 C16 -15.4(4)
C20 C15 C16 C17 -1.3(4)
C14 C15 C16 C17 175.2(3)
C15 C16 C17 C18 -1.3(5)
C16 C17 C18 C19 1.5(5)
C17 C18 C19 C20 0.8(5)
C21 O2 C20 C19 -149.4(3)
C21 O2 C20 C15 32.7(3)
C18 C19 C20 O2 178.7(3)
C18 C19 C20 C15 -3.5(4)
C16 C15 C20 O2 -178.5(2)
C14 C15 C20 O2 4.8(4)
C16 C15 C20 C19 3.7(4)
C14 C15 C20 C19 -173.0(3)
C20 O2 C21 C13 -56.2(3)
C14 C13 C21 O2 44.1(4)
P1 C13 C21 O2 -131.2(2)
C13 C14 C22 C23 -53.8(4)
C15 C14 C22 C23 127.1(3)
C13 C14 C22 C27 127.9(3)
C15 C14 C22 C27 -51.2(4)
C27 C22 C23 C24 -0.7(4)
C14 C22 C23 C24 -179.0(3)
C22 C23 C24 C25 0.2(4)
C23 C24 C25 C26 0.0(5)
C24 C25 C26 C27 0.3(5)
C25 C26 C27 C22 -0.7(5)
C23 C22 C27 C26 0.9(4)
C14 C22 C27 C26 179.2(3)
